data_7716452
loop_
_publ_author_name
'Krieft, Jonas'
'Neumann, Beate'
'Stammler, Hans-Georg'
'Mitzel, Norbert W.'

_publ_section_title
;
 Oxidation-dependent Lewis acidity in chalcogen adducts of Sb/P frustrated
 Lewis pairs.
;
_journal_issue 28
_journal_name_full 'Dalton transactions (Cambridge, England : 2003)'
_journal_page_first 11762
_journal_page_last 11768
_journal_paper_doi 10.1039/d4dt01591f
_journal_volume 53
_journal_year 2024
_chemical_formula_moiety 'C19 H20 Cl4 F10 O2 P Sb'
_chemical_formula_sum 'C19 H20 Cl4 F10 O2 P Sb'
_chemical_formula_weight 764.87
_space_group_crystal_system triclinic
_space_group_IT_number 2
_space_group_name_Hall '-P 1'
_space_group_name_H-M_alt 'P -1'
_atom_sites_solution_hydrogens geom
_atom_sites_solution_primary dual
_audit_creation_date 2021-05-02
_audit_creation_method
;
Olex2 1.3-ac4
(compiled 2019.04.23 svn.r3594 for Rigaku Oxford Diffraction, GUI svn.r5739)
;
_audit_update_record
;
2024-04-23 deposited with the CCDC.	2024-06-24 downloaded from the CCDC.
;
_cell_angle_alpha 77.029(2)
_cell_angle_beta 70.351(2)
_cell_angle_gamma 69.951(2)
_cell_formula_units_Z 4
_cell_length_a 11.9408(3)
_cell_length_b 14.7066(4)
_cell_length_c 17.0446(4)
_cell_measurement_reflns_used 34091
_cell_measurement_temperature 100.01(12)
_cell_measurement_theta_max 31.9060
_cell_measurement_theta_min 2.0340
_cell_volume 2627.82(12)
_computing_cell_refinement 'CrysAlisPro 1.171.41.105a (Rigaku OD, 2021)'
_computing_data_collection 'CrysAlisPro 1.171.41.105a (Rigaku OD, 2021)'
_computing_data_reduction 'CrysAlisPro 1.171.41.105a (Rigaku OD, 2021)'
_computing_molecular_graphics 'Olex2 (Dolomanov et al., 2009)'
_computing_publication_material 'Olex2 (Dolomanov et al., 2009)'
_computing_structure_refinement 'ShelXL (Sheldrick, 2015)'
_computing_structure_solution 'ShelXT (Sheldrick, 2015)'
_diffrn_ambient_environment N~2~
_diffrn_ambient_temperature 100.01(12)
_diffrn_detector 'CCD plate'
_diffrn_detector_area_resol_mean 8.0951
_diffrn_detector_type Eos
_diffrn_measured_fraction_theta_full 0.999
_diffrn_measured_fraction_theta_max 0.936
_diffrn_measurement_details
;
List of Runs (angles in degrees, time in seconds):

  # Type    Start    End  Width  t~exp~   \w     \q     \k     \f   Frames
#--------------------------------------------------------------------------
  1  \w    -18.00  99.00   1.00   33.00    --   26.03  19.00 -60.00  117
  2  \w     -4.00  42.00   1.00   33.00    --   26.03  77.00  30.00   46
  3  \w      6.00  95.00   1.00   33.00    --   26.03  57.00 120.00   89
  4  \w      6.00  83.00   1.00   33.00    --   26.03-125.00 148.00   77
  5  \w      1.00  98.00   1.00   33.00    --   26.03  38.00  30.00   97
  6  \w    -43.00  47.00   1.00   33.00    --   26.03 -57.00 -30.00   90
  7  \w     39.00 102.00   1.00   33.00    --   26.03 178.00 -90.00   63
  8  \w     -4.00  42.00   1.00   33.00    --   26.03  77.00 -60.00   46
  9  \w    -46.00  52.00   1.00   33.00    --   26.03 -38.00  60.00   98
 10  \w      6.00  95.00   1.00   33.00    --   26.03  57.00-150.00   89
 11  \w    -46.00  52.00   1.00   33.00    --   26.03 -38.00-150.00   98
 12  \w     -4.00  42.00   1.00   33.00    --   26.03  77.00-180.00   46
 13  \w     16.00  97.00   1.00   33.00    --   26.03-147.00 -17.00   81
 14  \w    -92.00  -2.00   1.00   33.00    --  -23.50 -57.00-180.00   90
 15  \w    -42.00   7.00   1.00   33.00    --  -23.50 -77.00-120.00   49
 16  \w    -92.00  -2.00   1.00   33.00    --  -23.50 -57.00   0.00   90
 17  \w      6.00  95.00   1.00   33.00    --   26.03  57.00 -60.00   89
 18  \w     39.00 102.00   1.00   33.00    --   26.03 178.00-180.00   63
 19  \w     -4.00  42.00   1.00   33.00    --   26.03  77.00  60.00   46
;
_diffrn_measurement_device 'four-circle diffractometer'
_diffrn_measurement_device_type 'SuperNova, Single source at offset/far, Eos'
_diffrn_measurement_method '\w scans'
_diffrn_orient_matrix_type 'CrysAlisPro convention (1999,Acta A55,543-557)'
_diffrn_orient_matrix_UB_11 0.0459536000
_diffrn_orient_matrix_UB_12 -0.0149819000
_diffrn_orient_matrix_UB_13 0.0216796000
_diffrn_orient_matrix_UB_21 0.0244946000
_diffrn_orient_matrix_UB_22 -0.0453399000
_diffrn_orient_matrix_UB_23 -0.0163855000
_diffrn_orient_matrix_UB_31 0.0404426000
_diffrn_orient_matrix_UB_32 0.0199129000
_diffrn_orient_matrix_UB_33 -0.0352736000
_diffrn_radiation_monochromator mirror
_diffrn_radiation_probe x-ray
_diffrn_radiation_type 'Mo K\a'
_diffrn_radiation_wavelength 0.71073
_diffrn_reflns_av_R_equivalents 0.0326
_diffrn_reflns_av_unetI/netI 0.0527
_diffrn_reflns_Laue_measured_fraction_full 0.999
_diffrn_reflns_Laue_measured_fraction_max 0.936
_diffrn_reflns_limit_h_max 17
_diffrn_reflns_limit_h_min -17
_diffrn_reflns_limit_k_max 21
_diffrn_reflns_limit_k_min -21
_diffrn_reflns_limit_l_max 25
_diffrn_reflns_limit_l_min -25
_diffrn_reflns_number 94844
_diffrn_reflns_point_group_measured_fraction_full 0.999
_diffrn_reflns_point_group_measured_fraction_max 0.936
_diffrn_reflns_theta_full 25.242
_diffrn_reflns_theta_max 32.228
_diffrn_reflns_theta_min 1.485
_diffrn_source 'micro-focus sealed X-ray tube'
_diffrn_source_type 'SuperNova (Mo) X-ray Source'
_exptl_absorpt_coefficient_mu 1.606
_exptl_absorpt_correction_T_max 1.000
_exptl_absorpt_correction_T_min 0.810
_exptl_absorpt_correction_type gaussian
_exptl_absorpt_process_details
;
CrysAlisPro 1.171.41.105a (Rigaku Oxford Diffraction, 2021)
Numerical absorption correction based on gaussian integration over
a multifaceted crystal model
Empirical absorption correction using spherical harmonics,
implemented in SCALE3 ABSPACK scaling algorithm.
;
_exptl_crystal_colour 'clear colourless'
_exptl_crystal_colour_lustre clear
_exptl_crystal_colour_primary colourless
_exptl_crystal_density_diffrn 1.933
_exptl_crystal_description irregular
_exptl_crystal_F_000 1496
_exptl_crystal_size_max 0.14
_exptl_crystal_size_mid 0.099
_exptl_crystal_size_min 0.056
_refine_diff_density_max 0.916
_refine_diff_density_min -0.474
_refine_diff_density_rms 0.084
_refine_ls_extinction_method none
_refine_ls_goodness_of_fit_ref 0.897
_refine_ls_hydrogen_treatment constr
_refine_ls_matrix_type full
_refine_ls_number_parameters 680
_refine_ls_number_reflns 20292
_refine_ls_number_restraints 0
_refine_ls_restrained_S_all 0.897
_refine_ls_R_factor_all 0.0291
_refine_ls_R_factor_gt 0.0220
_refine_ls_shift/su_max 0.003
_refine_ls_shift/su_mean 0.000
_refine_ls_structure_factor_coef Fsqd
_refine_ls_weighting_details 'w=1/[\s^2^(Fo^2^)+(0.0272P)^2^] where P=(Fo^2^+2Fc^2^)/3'
_refine_ls_weighting_scheme calc
_refine_ls_wR_factor_gt 0.0469
_refine_ls_wR_factor_ref 0.0479
_reflns_Friedel_coverage 0.000
_reflns_number_gt 17011
_reflns_number_total 20292
_reflns_threshold_expression 'I > 2\s(I)'
_twin_special_details
;
Component 2 rotated by 179.9996\% 
around [-0.32 -0.01 0.95] (reciprocal) or [-0.71 0.00 0.71] (direct)
;
_cod_data_source_file d4dt01591f2.cif
_cod_data_source_block 10
_cod_depositor_comments 'Adding full bibliography for 7716449--7716457.cif.'
_cod_original_cell_volume 2627.82(13)
_cod_database_code 7716452
_shelx_shelxl_version_number 2018/3
_chemical_oxdiff_formula 'C19 H20 Cl4 F10 O P Sb'
_shelx_space_group_comment
;
The symmetry employed for this shelxl refinement is uniquely defined
by the following loop, which should always be used as a source of
symmetry information in preference to the above space-group names.
They are only intended as comments.
;
_shelx_estimated_absorpt_t_max 0.915
_shelx_estimated_absorpt_t_min 0.806
_diffrn_oxdiff_digest_frames
;
01724e926cbe5c5a2a8cf36cf100e61f4a014708da0
;
_olex2_refinement_description
;
1. Twinned data refinement
 Scales: 0.6013(4)
 0.3987(4)
2. Fixed Uiso
 At 1.2 times of:
  All C(H,H) groups
 At 1.5 times of:
  All C(H,H,H) groups
3.a Secondary CH2 refined with riding coordinates:
 C5(H5A,H5B), C24(H24A,H24B)
3.b Idealised Me refined as rotating group:
 C7(H7A,H7B,H7C), C8(H8A,H8B,H8C), C9(H9A,H9B,H9C), C11(H11A,H11B,H11C),
 C12(H12A,H12B,H12C), C13(H13A,H13B,H13C), C26(H26A,H26B,H26C), C27(H27A,H27B,
 H27C), C28(H28A,H28B,H28C), C30(H30A,H30B,H30C), C31(H31A,H31B,H31C), C32(H32A,
 H32B,H32C)
;
_olex2_submission_special_instructions 'No special instructions were received'
_oxdiff_exptl_absorpt_empirical_details
;
Empirical correction (ABSPACK) includes:
- Absorption correction using spherical harmonics
- Frame scaling
;
_oxdiff_exptl_absorpt_empirical_full_max 1.103
_oxdiff_exptl_absorpt_empirical_full_min 0.921
_oxdiff_twin_integration_method simultaneous
_oxdiff_twin_items 2

loop_
_space_group_symop_operation_xyz
'x, y, z'
'-x, -y, -z'

loop_
_atom_site_label
_atom_site_type_symbol
_atom_site_fract_x
_atom_site_fract_y
_atom_site_fract_z
_atom_site_U_iso_or_equiv
_atom_site_adp_type
_atom_site_occupancy
_atom_site_site_symmetry_order
_atom_site_calc_flag
_atom_site_refinement_flags_posn
_atom_site_refinement_flags_adp
_atom_site_refinement_flags_occupancy
_atom_site_disorder_assembly
_atom_site_disorder_group
Sb1 Sb 0.70181(2) 0.02903(2) 0.09192(2) 0.01011(2) Uani 1 1 d . . . . .
Cl1 Cl 0.56608(4) 0.39457(3) 0.23793(2) 0.01991(8) Uani 1 1 d . . . . .
Cl2 Cl 0.77318(4) 0.49591(3) 0.13418(3) 0.01838(8) Uani 1 1 d . . . . .
Cl3 Cl 0.95703(4) 0.41867(3) -0.03321(3) 0.01898(8) Uani 1 1 d . . . . .
Cl4 Cl 0.92583(4) 0.24884(3) -0.09887(2) 0.01651(8) Uani 1 1 d . . . . .
P1 P 0.45121(4) 0.21862(3) 0.14099(2) 0.01104(8) Uani 1 1 d . . . . .
F1 F 0.70843(9) -0.08503(7) -0.03776(6) 0.0204(2) Uani 1 1 d . . . . .
F2 F 0.68750(9) 0.06759(7) -0.08540(6) 0.0180(2) Uani 1 1 d . . . . .
F3 F 0.93698(10) 0.03207(9) -0.09078(8) 0.0367(3) Uani 1 1 d . . . . .
F4 F 0.89952(10) -0.04761(9) -0.16547(6) 0.0303(3) Uani 1 1 d . . . . .
F5 F 0.94605(10) -0.11848(9) -0.05096(7) 0.0346(3) Uani 1 1 d . . . . .
F6 F 0.54707(9) -0.11682(7) 0.10918(6) 0.0199(2) Uani 1 1 d . . . . .
F7 F 0.54626(9) -0.07954(7) 0.22654(6) 0.0230(2) Uani 1 1 d . . . . .
F8 F 0.78285(10) -0.19536(8) 0.20768(7) 0.0260(2) Uani 1 1 d . . . . .
F9 F 0.78725(10) -0.23445(8) 0.09160(7) 0.0279(2) Uani 1 1 d . . . . .
F10 F 0.65478(10) -0.26862(8) 0.20714(8) 0.0334(3) Uani 1 1 d . . . . .
O1 O 0.71690(10) 0.17605(8) 0.01125(7) 0.0133(2) Uani 1 1 d . . . . .
O2 O 0.55823(10) 0.24219(8) 0.16159(6) 0.0128(2) Uani 1 1 d . . . . .
C1 C 0.74760(14) -0.00793(11) -0.03811(9) 0.0125(3) Uani 1 1 d . . . . .
C2 C 0.88524(15) -0.03537(12) -0.08710(10) 0.0172(3) Uani 1 1 d . . . . .
C3 C 0.62325(15) -0.10286(12) 0.14732(10) 0.0153(3) Uani 1 1 d . . . . .
C4 C 0.71246(16) -0.20191(13) 0.16354(11) 0.0187(3) Uani 1 1 d . . . . .
C5 C 0.50895(14) 0.10841(11) 0.09449(10) 0.0129(3) Uani 1 1 d . . . . .
H5A H 0.502494 0.123980 0.036276 0.015 Uiso 1 1 calc R . . . .
H5B H 0.455896 0.065579 0.126112 0.015 Uiso 1 1 calc R . . . .
C6 C 0.35370(15) 0.19587(12) 0.24912(10) 0.0146(3) Uani 1 1 d . . . . .
C7 C 0.44228(16) 0.13481(13) 0.30209(10) 0.0175(3) Uani 1 1 d . . . . .
H7A H 0.497436 0.076446 0.275621 0.026 Uiso 1 1 calc GR . . . .
H7B H 0.393719 0.115345 0.358605 0.026 Uiso 1 1 calc GR . . . .
H7C H 0.492091 0.173735 0.305782 0.026 Uiso 1 1 calc GR . . . .
C8 C 0.26528(16) 0.13887(14) 0.25234(11) 0.0209(4) Uani 1 1 d . . . . .
H8A H 0.216812 0.172969 0.212486 0.031 Uiso 1 1 calc GR . . . .
H8B H 0.208846 0.134121 0.309184 0.031 Uiso 1 1 calc GR . . . .
H8C H 0.313858 0.073223 0.237416 0.031 Uiso 1 1 calc GR . . . .
C9 C 0.27872(16) 0.29163(13) 0.28665(10) 0.0211(4) Uani 1 1 d . . . . .
H9A H 0.334958 0.329350 0.281502 0.032 Uiso 1 1 calc GR . . . .
H9B H 0.236003 0.277273 0.346047 0.032 Uiso 1 1 calc GR . . . .
H9C H 0.217246 0.329502 0.256383 0.032 Uiso 1 1 calc GR . . . .
C10 C 0.37783(15) 0.32201(12) 0.07260(10) 0.0156(3) Uani 1 1 d . . . . .
C11 C 0.25095(16) 0.31353(13) 0.07748(11) 0.0212(4) Uani 1 1 d . . . . .
H11A H 0.261409 0.248754 0.064960 0.032 Uiso 1 1 calc GR . . . .
H11B H 0.215681 0.363527 0.036512 0.032 Uiso 1 1 calc GR . . . .
H11C H 0.194775 0.322906 0.134064 0.032 Uiso 1 1 calc GR . . . .
C12 C 0.36332(17) 0.42030(12) 0.09855(11) 0.0208(4) Uani 1 1 d . . . . .
H12A H 0.311788 0.424396 0.156870 0.031 Uiso 1 1 calc GR . . . .
H12B H 0.323540 0.473904 0.061843 0.031 Uiso 1 1 calc GR . . . .
H12C H 0.445430 0.425050 0.093439 0.031 Uiso 1 1 calc GR . . . .
C13 C 0.46018(17) 0.31729(14) -0.01944(10) 0.0231(4) Uani 1 1 d . . . . .
H13A H 0.543559 0.317930 -0.023025 0.035 Uiso 1 1 calc GR . . . .
H13B H 0.423243 0.373777 -0.055307 0.035 Uiso 1 1 calc GR . . . .
H13C H 0.465844 0.257184 -0.038250 0.035 Uiso 1 1 calc GR . . . .
C14 C 0.73202(14) 0.24621(11) 0.03776(9) 0.0116(3) Uani 1 1 d . . . . .
C15 C 0.65119(14) 0.28483(11) 0.11197(9) 0.0121(3) Uani 1 1 d . . . . .
C16 C 0.66425(15) 0.35888(11) 0.14259(9) 0.0130(3) Uani 1 1 d . . . . .
C17 C 0.75784(15) 0.40215(11) 0.09738(10) 0.0132(3) Uani 1 1 d . . . . .
C18 C 0.83899(15) 0.36722(12) 0.02250(10) 0.0132(3) Uani 1 1 d . . . . .
C19 C 0.82603(14) 0.29155(11) -0.00654(9) 0.0122(3) Uani 1 1 d . . . . .
Sb2 Sb 0.75823(2) 0.46328(2) 0.44746(2) 0.01072(2) Uani 1 1 d . . . . .
Cl5 Cl 0.62681(4) 0.09035(3) 0.59081(2) 0.01835(8) Uani 1 1 d . . . . .
Cl6 Cl 0.65133(4) 0.00446(3) 0.43103(3) 0.01863(8) Uani 1 1 d . . . . .
Cl7 Cl 0.79519(4) 0.08683(3) 0.25481(2) 0.01848(8) Uani 1 1 d . . . . .
Cl8 Cl 0.91445(4) 0.25140(3) 0.23984(2) 0.01686(8) Uani 1 1 d . . . . .
P2 P 0.81208(4) 0.27932(3) 0.59955(2) 0.01232(8) Uani 1 1 d . . . . .
F11 F 0.94160(10) 0.57976(8) 0.39029(6) 0.0230(2) Uani 1 1 d . . . . .
F12 F 1.03587(8) 0.42535(7) 0.38225(6) 0.0192(2) Uani 1 1 d . . . . .
F13 F 0.97188(10) 0.43828(8) 0.24204(6) 0.0218(2) Uani 1 1 d . . . . .
F14 F 1.05695(10) 0.54753(9) 0.23575(6) 0.0288(3) Uani 1 1 d . . . . .
F15 F 0.85846(10) 0.58672(8) 0.25583(7) 0.0294(3) Uani 1 1 d . . . . .
F16 F 0.78681(10) 0.61928(8) 0.53820(6) 0.0248(2) Uani 1 1 d . . . . .
F17 F 0.61194(11) 0.58286(8) 0.58652(6) 0.0315(3) Uani 1 1 d . . . . .
F18 F 0.53904(12) 0.68778(9) 0.45328(9) 0.0441(3) Uani 1 1 d . . . . .
F19 F 0.71020(12) 0.72588(9) 0.39961(7) 0.0409(3) Uani 1 1 d . . . . .
F20 F 0.58890(11) 0.77037(8) 0.51833(7) 0.0313(3) Uani 1 1 d . . . . .
O3 O 0.87575(10) 0.31340(8) 0.40229(7) 0.0135(2) Uani 1 1 d . . . . .
O4 O 0.73327(10) 0.24798(8) 0.55710(7) 0.0140(2) Uani 1 1 d . . . . .
C20 C 0.93510(14) 0.49800(12) 0.36869(9) 0.0132(3) Uani 1 1 d . . . . .
C21 C 0.95546(15) 0.51773(12) 0.27399(10) 0.0163(3) Uani 1 1 d . . . . .
C22 C 0.70034(15) 0.60149(12) 0.51280(10) 0.0155(3) Uani 1 1 d . . . . .
C23 C 0.63469(17) 0.69804(13) 0.47088(11) 0.0220(4) Uani 1 1 d . . . . .
C24 C 0.84381(15) 0.39129(11) 0.54865(9) 0.0140(3) Uani 1 1 d . . . . .
H24A H 0.934962 0.378563 0.525482 0.017 Uiso 1 1 calc R . . . .
H24B H 0.814845 0.436591 0.591215 0.017 Uiso 1 1 calc R . . . .
C25 C 0.69607(16) 0.30392(12) 0.70203(9) 0.0161(3) Uani 1 1 d . . . . .
C26 C 0.57146(15) 0.36409(13) 0.68384(10) 0.0196(4) Uani 1 1 d . . . . .
H26A H 0.583189 0.420867 0.642662 0.029 Uiso 1 1 calc GR . . . .
H26B H 0.509856 0.386086 0.735919 0.029 Uiso 1 1 calc GR . . . .
H26C H 0.542129 0.323561 0.661365 0.029 Uiso 1 1 calc GR . . . .
C27 C 0.73139(18) 0.36338(14) 0.74865(11) 0.0234(4) Uani 1 1 d . . . . .
H27A H 0.815723 0.330055 0.753500 0.035 Uiso 1 1 calc GR . . . .
H27B H 0.672771 0.369595 0.804853 0.035 Uiso 1 1 calc GR . . . .
H27C H 0.728198 0.428401 0.717321 0.035 Uiso 1 1 calc GR . . . .
C28 C 0.68005(18) 0.20889(14) 0.75690(10) 0.0247(4) Uani 1 1 d . . . . .
H28A H 0.663855 0.169162 0.725186 0.037 Uiso 1 1 calc GR . . . .
H28B H 0.609952 0.223864 0.807217 0.037 Uiso 1 1 calc GR . . . .
H28C H 0.756101 0.172762 0.773433 0.037 Uiso 1 1 calc GR . . . .
C29 C 0.95706(16) 0.18008(13) 0.60111(11) 0.0185(3) Uani 1 1 d . . . . .
C30 C 1.00908(17) 0.19081(14) 0.66858(12) 0.0248(4) Uani 1 1 d . . . . .
H30A H 1.016198 0.256968 0.660163 0.037 Uiso 1 1 calc GR . . . .
H30B H 1.091303 0.143410 0.664277 0.037 Uiso 1 1 calc GR . . . .
H30C H 0.952923 0.178877 0.724317 0.037 Uiso 1 1 calc GR . . . .
C31 C 0.93320(17) 0.08007(13) 0.61799(12) 0.0241(4) Uani 1 1 d . . . . .
H31A H 0.868840 0.075699 0.671387 0.036 Uiso 1 1 calc GR . . . .
H31B H 1.010149 0.028268 0.620840 0.036 Uiso 1 1 calc GR . . . .
H31C H 0.905435 0.072565 0.572474 0.036 Uiso 1 1 calc GR . . . .
C32 C 1.05491(17) 0.18638(15) 0.51478(11) 0.0272(4) Uani 1 1 d . . . . .
H32A H 1.019041 0.188395 0.470244 0.041 Uiso 1 1 calc GR . . . .
H32B H 1.127860 0.129101 0.513197 0.041 Uiso 1 1 calc GR . . . .
H32C H 1.079789 0.245642 0.506233 0.041 Uiso 1 1 calc GR . . . .
C33 C 0.82541(14) 0.24614(11) 0.40699(10) 0.0124(3) Uani 1 1 d . . . . .
C34 C 0.75859(14) 0.20654(11) 0.48494(9) 0.0121(3) Uani 1 1 d . . . . .
C35 C 0.70680(14) 0.13312(11) 0.49255(9) 0.0130(3) Uani 1 1 d . . . . .
C36 C 0.71782(15) 0.09493(11) 0.42189(10) 0.0139(3) Uani 1 1 d . . . . .
C37 C 0.78258(14) 0.13224(12) 0.34341(10) 0.0134(3) Uani 1 1 d . . . . .
C38 C 0.83530(14) 0.20514(11) 0.33651(9) 0.0131(3) Uani 1 1 d . . . . .

loop_
_atom_site_aniso_label
_atom_site_aniso_U_11
_atom_site_aniso_U_22
_atom_site_aniso_U_33
_atom_site_aniso_U_23
_atom_site_aniso_U_13
_atom_site_aniso_U_12
Sb1 0.00986(5) 0.01035(5) 0.01067(5) -0.00241(4) -0.00286(4) -0.00298(4)
Cl1 0.0211(2) 0.0215(2) 0.01824(18) -0.01060(16) -0.00033(16) -0.00764(16)
Cl2 0.0239(2) 0.01442(18) 0.02289(19) -0.00436(15) -0.01000(16) -0.00833(16)
Cl3 0.01867(19) 0.0186(2) 0.02252(19) -0.00194(16) -0.00306(16) -0.01207(16)
Cl4 0.01643(18) 0.01920(19) 0.01392(17) -0.00389(14) 0.00014(14) -0.00838(15)
P1 0.01057(18) 0.01029(18) 0.01184(17) -0.00318(14) -0.00225(14) -0.00227(15)
F1 0.0270(5) 0.0197(5) 0.0200(5) -0.0066(4) -0.0048(4) -0.0128(4)
F2 0.0186(5) 0.0190(5) 0.0136(4) -0.0018(4) -0.0068(4) 0.0002(4)
F3 0.0195(6) 0.0381(7) 0.0518(7) -0.0244(6) 0.0111(5) -0.0163(5)
F4 0.0249(6) 0.0423(7) 0.0171(5) -0.0144(5) 0.0018(4) -0.0026(5)
F5 0.0203(6) 0.0330(7) 0.0341(6) -0.0017(5) -0.0059(5) 0.0088(5)
F6 0.0158(5) 0.0179(5) 0.0299(5) -0.0004(4) -0.0101(4) -0.0077(4)
F7 0.0225(5) 0.0193(5) 0.0183(5) -0.0029(4) 0.0056(4) -0.0059(4)
F8 0.0242(6) 0.0255(6) 0.0284(6) 0.0052(5) -0.0148(5) -0.0055(5)
F9 0.0235(6) 0.0220(6) 0.0318(6) -0.0107(5) -0.0036(5) 0.0018(4)
F10 0.0247(6) 0.0156(5) 0.0541(7) 0.0123(5) -0.0106(5) -0.0098(5)
O1 0.0159(5) 0.0117(5) 0.0141(5) -0.0035(4) -0.0025(4) -0.0066(4)
O2 0.0121(5) 0.0154(6) 0.0119(5) -0.0029(4) -0.0007(4) -0.0070(4)
C1 0.0140(7) 0.0114(7) 0.0136(7) -0.0023(6) -0.0057(6) -0.0032(6)
C2 0.0154(8) 0.0169(8) 0.0170(8) -0.0071(6) -0.0010(6) -0.0022(6)
C3 0.0143(8) 0.0144(8) 0.0162(7) -0.0018(6) -0.0030(6) -0.0042(6)
C4 0.0170(8) 0.0143(8) 0.0239(8) 0.0015(7) -0.0061(7) -0.0056(7)
C5 0.0114(7) 0.0114(7) 0.0157(7) -0.0042(6) -0.0028(6) -0.0023(6)
C6 0.0122(7) 0.0184(8) 0.0122(7) -0.0046(6) 0.0001(6) -0.0049(6)
C7 0.0189(8) 0.0212(8) 0.0119(7) -0.0011(6) -0.0028(6) -0.0074(7)
C8 0.0170(8) 0.0275(10) 0.0202(8) -0.0051(7) -0.0003(7) -0.0124(7)
C9 0.0189(8) 0.0225(9) 0.0170(8) -0.0090(7) 0.0005(7) -0.0012(7)
C10 0.0171(8) 0.0125(8) 0.0174(7) -0.0017(6) -0.0073(6) -0.0022(6)
C11 0.0201(9) 0.0175(9) 0.0274(9) -0.0033(7) -0.0128(7) -0.0010(7)
C12 0.0253(9) 0.0119(8) 0.0274(9) -0.0028(7) -0.0131(7) -0.0023(7)
C13 0.0251(9) 0.0233(9) 0.0156(8) 0.0011(7) -0.0077(7) -0.0011(7)
C14 0.0125(7) 0.0101(7) 0.0130(7) -0.0003(6) -0.0051(6) -0.0036(6)
C15 0.0119(7) 0.0118(7) 0.0135(7) -0.0007(6) -0.0035(6) -0.0053(6)
C16 0.0146(7) 0.0125(7) 0.0119(7) -0.0035(6) -0.0045(6) -0.0021(6)
C17 0.0166(8) 0.0093(7) 0.0181(7) -0.0029(6) -0.0096(6) -0.0038(6)
C18 0.0136(7) 0.0119(7) 0.0149(7) 0.0011(6) -0.0044(6) -0.0060(6)
C19 0.0121(7) 0.0124(7) 0.0124(7) -0.0017(6) -0.0039(6) -0.0035(6)
Sb2 0.01054(5) 0.01100(5) 0.01093(5) -0.00166(4) -0.00364(4) -0.00273(4)
Cl5 0.0211(2) 0.01809(19) 0.01576(17) 0.00175(15) -0.00283(15) -0.01032(16)
Cl6 0.01877(19) 0.01560(19) 0.0251(2) -0.00320(16) -0.00679(16) -0.00844(16)
Cl7 0.01947(19) 0.0217(2) 0.01779(18) -0.00840(15) -0.00509(15) -0.00669(16)
Cl8 0.02031(19) 0.01710(19) 0.01215(16) -0.00182(14) -0.00191(14) -0.00682(16)
P2 0.01431(19) 0.01232(19) 0.01078(17) 0.00055(15) -0.00453(15) -0.00473(16)
F11 0.0238(5) 0.0228(5) 0.0276(5) -0.0106(4) -0.0019(4) -0.0137(5)
F12 0.0108(4) 0.0250(5) 0.0177(5) 0.0009(4) -0.0056(4) -0.0011(4)
F13 0.0293(6) 0.0228(5) 0.0147(5) -0.0037(4) -0.0045(4) -0.0102(5)
F14 0.0312(6) 0.0382(7) 0.0206(5) 0.0022(5) -0.0005(5) -0.0247(5)
F15 0.0315(6) 0.0251(6) 0.0251(5) 0.0059(5) -0.0149(5) 0.0008(5)
F16 0.0282(6) 0.0230(6) 0.0300(6) -0.0104(5) -0.0191(5) -0.0007(5)
F17 0.0369(7) 0.0252(6) 0.0211(5) -0.0088(5) 0.0105(5) -0.0099(5)
F18 0.0354(7) 0.0305(7) 0.0796(10) -0.0222(7) -0.0424(7) 0.0096(5)
F19 0.0522(8) 0.0233(6) 0.0275(6) 0.0066(5) -0.0053(6) 0.0012(6)
F20 0.0368(7) 0.0174(5) 0.0390(6) -0.0152(5) -0.0157(5) 0.0052(5)
O3 0.0144(5) 0.0123(5) 0.0143(5) -0.0028(4) -0.0026(4) -0.0052(4)
O4 0.0150(5) 0.0155(6) 0.0118(5) -0.0024(4) -0.0022(4) -0.0060(5)
C20 0.0136(7) 0.0129(7) 0.0144(7) -0.0022(6) -0.0051(6) -0.0041(6)
C21 0.0158(8) 0.0159(8) 0.0162(7) 0.0016(6) -0.0042(6) -0.0060(6)
C22 0.0145(8) 0.0177(8) 0.0145(7) -0.0045(6) -0.0033(6) -0.0043(6)
C23 0.0238(9) 0.0169(9) 0.0255(9) -0.0086(7) -0.0106(7) 0.0012(7)
C24 0.0177(8) 0.0138(8) 0.0125(7) 0.0007(6) -0.0065(6) -0.0064(6)
C25 0.0196(8) 0.0189(8) 0.0098(7) -0.0015(6) -0.0025(6) -0.0073(7)
C26 0.0171(8) 0.0233(9) 0.0169(8) -0.0053(7) -0.0007(6) -0.0063(7)
C27 0.0264(9) 0.0318(10) 0.0155(8) -0.0070(7) -0.0049(7) -0.0114(8)
C28 0.0306(10) 0.0278(10) 0.0137(8) 0.0033(7) -0.0018(7) -0.0141(8)
C29 0.0175(8) 0.0154(8) 0.0208(8) 0.0023(7) -0.0080(7) -0.0030(7)
C30 0.0232(9) 0.0251(10) 0.0282(9) 0.0017(8) -0.0138(8) -0.0065(8)
C31 0.0248(9) 0.0152(8) 0.0320(10) 0.0011(7) -0.0127(8) -0.0035(7)
C32 0.0169(9) 0.0296(10) 0.0258(9) 0.0003(8) -0.0054(7) 0.0014(8)
C33 0.0116(7) 0.0098(7) 0.0155(7) -0.0007(6) -0.0052(6) -0.0018(6)
C34 0.0128(7) 0.0109(7) 0.0119(7) -0.0028(6) -0.0035(6) -0.0017(6)
C35 0.0124(7) 0.0119(7) 0.0129(7) 0.0005(6) -0.0032(6) -0.0029(6)
C36 0.0124(7) 0.0101(7) 0.0200(8) -0.0027(6) -0.0060(6) -0.0023(6)
C37 0.0124(7) 0.0134(8) 0.0142(7) -0.0048(6) -0.0050(6) -0.0002(6)
C38 0.0122(7) 0.0120(7) 0.0121(7) -0.0013(6) -0.0028(6) -0.0007(6)

loop_
_atom_type_symbol
_atom_type_description
_atom_type_scat_dispersion_real
_atom_type_scat_dispersion_imag
_atom_type_scat_source
C C 0.0033 0.0016 'International Tables Vol C Tables 4.2.6.8 and 6.1.1.4'
H H 0.0000 0.0000 'International Tables Vol C Tables 4.2.6.8 and 6.1.1.4'
Cl Cl 0.1484 0.1585 'International Tables Vol C Tables 4.2.6.8 and 6.1.1.4'
F F 0.0171 0.0103 'International Tables Vol C Tables 4.2.6.8 and 6.1.1.4'
O O 0.0106 0.0060 'International Tables Vol C Tables 4.2.6.8 and 6.1.1.4'
P P 0.1023 0.0942 'International Tables Vol C Tables 4.2.6.8 and 6.1.1.4'
Sb Sb -0.5866 1.5461 'International Tables Vol C Tables 4.2.6.8 and 6.1.1.4'

loop_
_exptl_crystal_face_index_h
_exptl_crystal_face_index_k
_exptl_crystal_face_index_l
_exptl_crystal_face_perp_dist
1 0 1 0.0279
-1 0 -1 0.0279
5 4 -4 0.0402
-5 -4 4 0.0402
2 5 1 0.0523
-2 -5 -1 0.0523
-2 1 5 0.0466
2 -1 -5 0.0466

loop_
_geom_angle_atom_site_label_1
_geom_angle_atom_site_label_2
_geom_angle_atom_site_label_3
_geom_angle
_geom_angle_site_symmetry_1
_geom_angle_site_symmetry_3
_geom_angle_publ_flag
C1 Sb1 O1 78.36(5) . . ?
C1 Sb1 C3 90.19(6) . . ?
C3 Sb1 O1 156.76(5) . . ?
C5 Sb1 O1 76.96(5) . . ?
C5 Sb1 C1 92.39(6) . . ?
C5 Sb1 C3 83.46(6) . . ?
O2 P1 C5 111.41(7) . . ?
O2 P1 C6 99.20(7) . . ?
O2 P1 C10 110.17(7) . . ?
C5 P1 C6 108.18(7) . . ?
C5 P1 C10 111.03(8) . . ?
C6 P1 C10 116.31(7) . . ?
C14 O1 Sb1 123.98(9) . . ?
C15 O2 P1 132.32(10) . . ?
F1 C1 Sb1 111.77(9) . . ?
F1 C1 C2 105.11(13) . . ?
F2 C1 Sb1 110.50(10) . . ?
F2 C1 F1 105.53(12) . . ?
F2 C1 C2 107.08(12) . . ?
C2 C1 Sb1 116.17(11) . . ?
F3 C2 F4 108.09(14) . . ?
F3 C2 F5 108.27(15) . . ?
F3 C2 C1 111.95(13) . . ?
F4 C2 C1 110.44(14) . . ?
F5 C2 F4 107.95(14) . . ?
F5 C2 C1 110.01(13) . . ?
F6 C3 Sb1 117.48(10) . . ?
F6 C3 F7 104.51(12) . . ?
F6 C3 C4 106.49(14) . . ?
F7 C3 Sb1 103.25(10) . . ?
F7 C3 C4 104.94(13) . . ?
C4 C3 Sb1 118.47(11) . . ?
F8 C4 C3 109.79(14) . . ?
F9 C4 F8 108.16(14) . . ?
F9 C4 F10 107.97(15) . . ?
F9 C4 C3 110.51(14) . . ?
F10 C4 F8 107.36(14) . . ?
F10 C4 C3 112.89(14) . . ?
Sb1 C5 H5A 108.8 . . ?
Sb1 C5 H5B 108.8 . . ?
P1 C5 Sb1 113.59(8) . . ?
P1 C5 H5A 108.8 . . ?
P1 C5 H5B 108.8 . . ?
H5A C5 H5B 107.7 . . ?
C7 C6 P1 107.04(10) . . ?
C7 C6 C8 109.11(14) . . ?
C8 C6 P1 111.47(11) . . ?
C9 C6 P1 111.12(11) . . ?
C9 C6 C7 108.18(14) . . ?
C9 C6 C8 109.81(14) . . ?
C6 C7 H7A 109.5 . . ?
C6 C7 H7B 109.5 . . ?
C6 C7 H7C 109.5 . . ?
H7A C7 H7B 109.5 . . ?
H7A C7 H7C 109.5 . . ?
H7B C7 H7C 109.5 . . ?
C6 C8 H8A 109.5 . . ?
C6 C8 H8B 109.5 . . ?
C6 C8 H8C 109.5 . . ?
H8A C8 H8B 109.5 . . ?
H8A C8 H8C 109.5 . . ?
H8B C8 H8C 109.5 . . ?
C6 C9 H9A 109.5 . . ?
C6 C9 H9B 109.5 . . ?
C6 C9 H9C 109.5 . . ?
H9A C9 H9B 109.5 . . ?
H9A C9 H9C 109.5 . . ?
H9B C9 H9C 109.5 . . ?
C11 C10 P1 108.90(11) . . ?
C11 C10 C12 110.77(14) . . ?
C11 C10 C13 108.34(15) . . ?
C12 C10 P1 110.96(12) . . ?
C12 C10 C13 108.34(14) . . ?
C13 C10 P1 109.48(12) . . ?
C10 C11 H11A 109.5 . . ?
C10 C11 H11B 109.5 . . ?
C10 C11 H11C 109.5 . . ?
H11A C11 H11B 109.5 . . ?
H11A C11 H11C 109.5 . . ?
H11B C11 H11C 109.5 . . ?
C10 C12 H12A 109.5 . . ?
C10 C12 H12B 109.5 . . ?
C10 C12 H12C 109.5 . . ?
H12A C12 H12B 109.5 . . ?
H12A C12 H12C 109.5 . . ?
H12B C12 H12C 109.5 . . ?
C10 C13 H13A 109.5 . . ?
C10 C13 H13B 109.5 . . ?
C10 C13 H13C 109.5 . . ?
H13A C13 H13B 109.5 . . ?
H13A C13 H13C 109.5 . . ?
H13B C13 H13C 109.5 . . ?
O1 C14 C15 121.54(14) . . ?
O1 C14 C19 123.19(14) . . ?
C15 C14 C19 115.23(14) . . ?
O2 C15 C14 119.25(14) . . ?
C16 C15 O2 117.14(13) . . ?
C16 C15 C14 123.43(14) . . ?
C15 C16 Cl1 119.31(12) . . ?
C15 C16 C17 119.89(14) . . ?
C17 C16 Cl1 120.78(12) . . ?
C16 C17 Cl2 120.22(12) . . ?
C16 C17 C18 118.57(14) . . ?
C18 C17 Cl2 121.20(12) . . ?
C17 C18 Cl3 119.08(12) . . ?
C19 C18 Cl3 120.14(12) . . ?
C19 C18 C17 120.78(14) . . ?
C14 C19 Cl4 117.25(12) . . ?
C18 C19 Cl4 120.71(12) . . ?
C18 C19 C14 122.04(14) . . ?
O3 Sb2 C22 159.05(5) . . ?
C20 Sb2 O3 79.82(5) . . ?
C20 Sb2 C22 89.43(6) . . ?
C24 Sb2 O3 78.13(5) . . ?
C24 Sb2 C20 90.07(6) . . ?
C24 Sb2 C22 84.00(6) . . ?
O4 P2 C24 112.29(7) . . ?
O4 P2 C25 99.41(7) . . ?
O4 P2 C29 109.38(7) . . ?
C24 P2 C25 107.29(8) . . ?
C24 P2 C29 111.22(8) . . ?
C29 P2 C25 116.79(8) . . ?
C33 O3 Sb2 121.76(10) . . ?
C34 O4 P2 135.49(10) . . ?
F11 C20 Sb2 110.46(10) . . ?
F11 C20 C21 105.08(13) . . ?
F12 C20 Sb2 111.00(9) . . ?
F12 C20 F11 105.96(13) . . ?
F12 C20 C21 106.65(12) . . ?
C21 C20 Sb2 116.97(11) . . ?
F13 C21 F14 107.16(13) . . ?
F13 C21 F15 108.67(14) . . ?
F13 C21 C20 111.69(13) . . ?
F14 C21 C20 110.63(14) . . ?
F15 C21 F14 108.42(13) . . ?
F15 C21 C20 110.17(13) . . ?
F16 C22 Sb2 118.44(11) . . ?
F16 C22 F17 104.70(13) . . ?
F16 C22 C23 106.33(14) . . ?
F17 C22 Sb2 102.92(10) . . ?
F17 C22 C23 104.69(13) . . ?
C23 C22 Sb2 117.99(11) . . ?
F18 C23 C22 109.07(15) . . ?
F19 C23 F18 107.95(16) . . ?
F19 C23 F20 107.68(15) . . ?
F19 C23 C22 111.10(14) . . ?
F20 C23 F18 107.03(15) . . ?
F20 C23 C22 113.78(15) . . ?
Sb2 C24 H24A 108.5 . . ?
Sb2 C24 H24B 108.5 . . ?
P2 C24 Sb2 115.08(8) . . ?
P2 C24 H24A 108.5 . . ?
P2 C24 H24B 108.5 . . ?
H24A C24 H24B 107.5 . . ?
C26 C25 P2 106.88(11) . . ?
C27 C25 P2 111.52(11) . . ?
C27 C25 C26 108.77(14) . . ?
C28 C25 P2 111.00(12) . . ?
C28 C25 C26 108.60(14) . . ?
C28 C25 C27 109.96(14) . . ?
C25 C26 H26A 109.5 . . ?
C25 C26 H26B 109.5 . . ?
C25 C26 H26C 109.5 . . ?
H26A C26 H26B 109.5 . . ?
H26A C26 H26C 109.5 . . ?
H26B C26 H26C 109.5 . . ?
C25 C27 H27A 109.5 . . ?
C25 C27 H27B 109.5 . . ?
C25 C27 H27C 109.5 . . ?
H27A C27 H27B 109.5 . . ?
H27A C27 H27C 109.5 . . ?
H27B C27 H27C 109.5 . . ?
C25 C28 H28A 109.5 . . ?
C25 C28 H28B 109.5 . . ?
C25 C28 H28C 109.5 . . ?
H28A C28 H28B 109.5 . . ?
H28A C28 H28C 109.5 . . ?
H28B C28 H28C 109.5 . . ?
C30 C29 P2 109.73(13) . . ?
C30 C29 C31 110.45(14) . . ?
C30 C29 C32 108.44(15) . . ?
C31 C29 P2 110.45(12) . . ?
C31 C29 C32 108.22(16) . . ?
C32 C29 P2 109.52(12) . . ?
C29 C30 H30A 109.5 . . ?
C29 C30 H30B 109.5 . . ?
C29 C30 H30C 109.5 . . ?
H30A C30 H30B 109.5 . . ?
H30A C30 H30C 109.5 . . ?
H30B C30 H30C 109.5 . . ?
C29 C31 H31A 109.5 . . ?
C29 C31 H31B 109.5 . . ?
C29 C31 H31C 109.5 . . ?
H31A C31 H31B 109.5 . . ?
H31A C31 H31C 109.5 . . ?
H31B C31 H31C 109.5 . . ?
C29 C32 H32A 109.5 . . ?
C29 C32 H32B 109.5 . . ?
C29 C32 H32C 109.5 . . ?
H32A C32 H32B 109.5 . . ?
H32A C32 H32C 109.5 . . ?
H32B C32 H32C 109.5 . . ?
O3 C33 C34 121.43(14) . . ?
O3 C33 C38 123.55(14) . . ?
C34 C33 C38 115.00(14) . . ?
O4 C34 C33 119.54(13) . . ?
C35 C34 O4 117.20(13) . . ?
C35 C34 C33 123.02(14) . . ?
C34 C35 Cl5 119.15(12) . . ?
C34 C35 C36 120.41(14) . . ?
C36 C35 Cl5 120.44(12) . . ?
C35 C36 Cl6 120.52(12) . . ?
C35 C36 C37 118.56(14) . . ?
C37 C36 Cl6 120.91(12) . . ?
C36 C37 Cl7 119.15(12) . . ?
C38 C37 Cl7 120.25(12) . . ?
C38 C37 C36 120.60(14) . . ?
C33 C38 Cl8 117.00(12) . . ?
C37 C38 Cl8 120.58(12) . . ?
C37 C38 C33 122.41(14) . . ?

loop_
_geom_bond_atom_site_label_1
_geom_bond_atom_site_label_2
_geom_bond_distance
_geom_bond_site_symmetry_2
_geom_bond_publ_flag
Sb1 O1 2.3160(11) . ?
Sb1 C1 2.2423(15) . ?
Sb1 C3 2.3160(16) . ?
Sb1 C5 2.1863(15) . ?
Cl1 C16 1.7234(16) . ?
Cl2 C17 1.7225(16) . ?
Cl3 C18 1.7231(15) . ?
Cl4 C19 1.7207(15) . ?
P1 O2 1.5927(12) . ?
P1 C5 1.7815(16) . ?
P1 C6 1.8470(15) . ?
P1 C10 1.8483(17) . ?
F1 C1 1.3650(18) . ?
F2 C1 1.3562(18) . ?
F3 C2 1.317(2) . ?
F4 C2 1.3339(19) . ?
F5 C2 1.325(2) . ?
F6 C3 1.3703(19) . ?
F7 C3 1.3939(18) . ?
F8 C4 1.340(2) . ?
F9 C4 1.328(2) . ?
F10 C4 1.3346(19) . ?
O1 C14 1.3014(18) . ?
O2 C15 1.3959(18) . ?
C1 C2 1.528(2) . ?
C3 C4 1.512(2) . ?
C5 H5A 0.9900 . ?
C5 H5B 0.9900 . ?
C6 C7 1.539(2) . ?
C6 C8 1.539(2) . ?
C6 C9 1.533(2) . ?
C7 H7A 0.9800 . ?
C7 H7B 0.9800 . ?
C7 H7C 0.9800 . ?
C8 H8A 0.9800 . ?
C8 H8B 0.9800 . ?
C8 H8C 0.9800 . ?
C9 H9A 0.9800 . ?
C9 H9B 0.9800 . ?
C9 H9C 0.9800 . ?
C10 C11 1.536(2) . ?
C10 C12 1.542(2) . ?
C10 C13 1.548(2) . ?
C11 H11A 0.9800 . ?
C11 H11B 0.9800 . ?
C11 H11C 0.9800 . ?
C12 H12A 0.9800 . ?
C12 H12B 0.9800 . ?
C12 H12C 0.9800 . ?
C13 H13A 0.9800 . ?
C13 H13B 0.9800 . ?
C13 H13C 0.9800 . ?
C14 C15 1.407(2) . ?
C14 C19 1.411(2) . ?
C15 C16 1.382(2) . ?
C16 C17 1.391(2) . ?
C17 C18 1.397(2) . ?
C18 C19 1.387(2) . ?
Sb2 O3 2.3097(11) . ?
Sb2 C20 2.2469(15) . ?
Sb2 C22 2.3205(17) . ?
Sb2 C24 2.1825(15) . ?
Cl5 C35 1.7251(15) . ?
Cl6 C36 1.7243(16) . ?
Cl7 C37 1.7263(16) . ?
Cl8 C38 1.7209(15) . ?
P2 O4 1.5896(12) . ?
P2 C24 1.7813(16) . ?
P2 C25 1.8475(16) . ?
P2 C29 1.8464(17) . ?
F11 C20 1.3672(18) . ?
F12 C20 1.3555(18) . ?
F13 C21 1.3255(19) . ?
F14 C21 1.3378(18) . ?
F15 C21 1.3271(19) . ?
F16 C22 1.3633(19) . ?
F17 C22 1.3857(18) . ?
F18 C23 1.336(2) . ?
F19 C23 1.323(2) . ?
F20 C23 1.332(2) . ?
O3 C33 1.2985(18) . ?
O4 C34 1.3913(18) . ?
C20 C21 1.524(2) . ?
C22 C23 1.516(2) . ?
C24 H24A 0.9900 . ?
C24 H24B 0.9900 . ?
C25 C26 1.542(2) . ?
C25 C27 1.538(2) . ?
C25 C28 1.530(2) . ?
C26 H26A 0.9800 . ?
C26 H26B 0.9800 . ?
C26 H26C 0.9800 . ?
C27 H27A 0.9800 . ?
C27 H27B 0.9800 . ?
C27 H27C 0.9800 . ?
C28 H28A 0.9800 . ?
C28 H28B 0.9800 . ?
C28 H28C 0.9800 . ?
C29 C30 1.537(3) . ?
C29 C31 1.539(2) . ?
C29 C32 1.548(2) . ?
C30 H30A 0.9800 . ?
C30 H30B 0.9800 . ?
C30 H30C 0.9800 . ?
C31 H31A 0.9800 . ?
C31 H31B 0.9800 . ?
C31 H31C 0.9800 . ?
C32 H32A 0.9800 . ?
C32 H32B 0.9800 . ?
C32 H32C 0.9800 . ?
C33 C34 1.414(2) . ?
C33 C38 1.415(2) . ?
C34 C35 1.381(2) . ?
C35 C36 1.389(2) . ?
C36 C37 1.398(2) . ?
C37 C38 1.384(2) . ?

loop_
_geom_torsion_atom_site_label_1
_geom_torsion_atom_site_label_2
_geom_torsion_atom_site_label_3
_geom_torsion_atom_site_label_4
_geom_torsion
_geom_torsion_site_symmetry_1
_geom_torsion_site_symmetry_2
_geom_torsion_site_symmetry_3
_geom_torsion_site_symmetry_4
_geom_torsion_publ_flag
Sb1 O1 C14 C15 -53.91(19) . . . . ?
Sb1 O1 C14 C19 128.71(13) . . . . ?
Sb1 C1 C2 F3 -54.26(17) . . . . ?
Sb1 C1 C2 F4 -174.76(10) . . . . ?
Sb1 C1 C2 F5 66.18(16) . . . . ?
Sb1 C3 C4 F8 50.48(17) . . . . ?
Sb1 C3 C4 F9 -68.74(17) . . . . ?
Sb1 C3 C4 F10 170.23(11) . . . . ?
Cl1 C16 C17 Cl2 -2.6(2) . . . . ?
Cl1 C16 C17 C18 176.77(13) . . . . ?
Cl2 C17 C18 Cl3 0.5(2) . . . . ?
Cl2 C17 C18 C19 179.88(13) . . . . ?
Cl3 C18 C19 Cl4 -0.8(2) . . . . ?
Cl3 C18 C19 C14 178.93(12) . . . . ?
P1 O2 C15 C14 -53.9(2) . . . . ?
P1 O2 C15 C16 130.95(14) . . . . ?
F1 C1 C2 F3 -178.36(13) . . . . ?
F1 C1 C2 F4 61.14(16) . . . . ?
F1 C1 C2 F5 -57.92(17) . . . . ?
F2 C1 C2 F3 69.73(17) . . . . ?
F2 C1 C2 F4 -50.76(17) . . . . ?
F2 C1 C2 F5 -169.83(13) . . . . ?
F6 C3 C4 F8 -174.46(12) . . . . ?
F6 C3 C4 F9 66.32(16) . . . . ?
F6 C3 C4 F10 -54.71(18) . . . . ?
F7 C3 C4 F8 -64.01(16) . . . . ?
F7 C3 C4 F9 176.77(13) . . . . ?
F7 C3 C4 F10 55.74(19) . . . . ?
O1 C14 C15 O2 4.8(2) . . . . ?
O1 C14 C15 C16 179.63(15) . . . . ?
O1 C14 C19 Cl4 -1.3(2) . . . . ?
O1 C14 C19 C18 179.01(15) . . . . ?
O2 P1 C5 Sb1 6.54(10) . . . . ?
O2 P1 C6 C7 -42.08(12) . . . . ?
O2 P1 C6 C8 -161.32(12) . . . . ?
O2 P1 C6 C9 75.84(13) . . . . ?
O2 P1 C10 C11 -161.38(11) . . . . ?
O2 P1 C10 C12 -39.20(13) . . . . ?
O2 P1 C10 C13 80.34(13) . . . . ?
O2 C15 C16 Cl1 -0.6(2) . . . . ?
O2 C15 C16 C17 177.91(14) . . . . ?
C5 P1 O2 C15 81.05(15) . . . . ?
C5 P1 C6 C7 74.19(12) . . . . ?
C5 P1 C6 C8 -45.06(14) . . . . ?
C5 P1 C6 C9 -167.89(12) . . . . ?
C5 P1 C10 C11 74.71(13) . . . . ?
C5 P1 C10 C12 -163.11(11) . . . . ?
C5 P1 C10 C13 -43.57(15) . . . . ?
C6 P1 O2 C15 -165.18(14) . . . . ?
C6 P1 C5 Sb1 -101.50(9) . . . . ?
C6 P1 C10 C11 -49.56(14) . . . . ?
C6 P1 C10 C12 72.62(14) . . . . ?
C6 P1 C10 C13 -167.84(12) . . . . ?
C10 P1 O2 C15 -42.64(15) . . . . ?
C10 P1 C5 Sb1 129.74(8) . . . . ?
C10 P1 C6 C7 -160.09(11) . . . . ?
C10 P1 C6 C8 80.66(14) . . . . ?
C10 P1 C6 C9 -42.18(15) . . . . ?
C14 C15 C16 Cl1 -175.52(13) . . . . ?
C14 C15 C16 C17 3.0(2) . . . . ?
C15 C14 C19 Cl4 -178.79(12) . . . . ?
C15 C14 C19 C18 1.5(2) . . . . ?
C15 C16 C17 Cl2 178.89(13) . . . . ?
C15 C16 C17 C18 -1.7(2) . . . . ?
C16 C17 C18 Cl3 -178.87(12) . . . . ?
C16 C17 C18 C19 0.5(2) . . . . ?
C17 C18 C19 Cl4 179.85(12) . . . . ?
C17 C18 C19 C14 -0.4(2) . . . . ?
C19 C14 C15 O2 -177.60(13) . . . . ?
C19 C14 C15 C16 -2.8(2) . . . . ?
Sb2 O3 C33 C34 -60.81(18) . . . . ?
Sb2 O3 C33 C38 120.95(14) . . . . ?
Sb2 C20 C21 F13 -67.40(16) . . . . ?
Sb2 C20 C21 F14 173.33(10) . . . . ?
Sb2 C20 C21 F15 53.46(17) . . . . ?
Sb2 C22 C23 F18 51.26(17) . . . . ?
Sb2 C22 C23 F19 -67.61(17) . . . . ?
Sb2 C22 C23 F20 170.67(11) . . . . ?
Cl5 C35 C36 Cl6 0.2(2) . . . . ?
Cl5 C35 C36 C37 179.49(12) . . . . ?
Cl6 C36 C37 Cl7 0.18(19) . . . . ?
Cl6 C36 C37 C38 179.74(13) . . . . ?
Cl7 C37 C38 Cl8 -0.2(2) . . . . ?
Cl7 C37 C38 C33 178.69(12) . . . . ?
P2 O4 C34 C33 -49.3(2) . . . . ?
P2 O4 C34 C35 136.20(14) . . . . ?
F11 C20 C21 F13 169.69(13) . . . . ?
F11 C20 C21 F14 50.42(17) . . . . ?
F11 C20 C21 F15 -69.45(16) . . . . ?
F12 C20 C21 F13 57.48(17) . . . . ?
F12 C20 C21 F14 -61.79(17) . . . . ?
F12 C20 C21 F15 178.35(13) . . . . ?
F16 C22 C23 F18 -172.87(13) . . . . ?
F16 C22 C23 F19 68.25(18) . . . . ?
F16 C22 C23 F20 -53.47(18) . . . . ?
F17 C22 C23 F18 -62.37(17) . . . . ?
F17 C22 C23 F19 178.75(14) . . . . ?
F17 C22 C23 F20 57.03(19) . . . . ?
O3 C33 C34 O4 7.7(2) . . . . ?
O3 C33 C34 C35 -178.16(15) . . . . ?
O3 C33 C38 Cl8 -2.3(2) . . . . ?
O3 C33 C38 C37 178.83(15) . . . . ?
O4 P2 C24 Sb2 3.98(11) . . . . ?
O4 P2 C25 C26 -45.18(12) . . . . ?
O4 P2 C25 C27 -163.93(12) . . . . ?
O4 P2 C25 C28 73.09(13) . . . . ?
O4 P2 C29 C30 -158.94(11) . . . . ?
O4 P2 C29 C31 -36.95(14) . . . . ?
O4 P2 C29 C32 82.13(14) . . . . ?
O4 C34 C35 Cl5 -5.6(2) . . . . ?
O4 C34 C35 C36 173.68(14) . . . . ?
C24 P2 O4 C34 77.09(16) . . . . ?
C24 P2 C25 C26 71.84(13) . . . . ?
C24 P2 C25 C27 -46.91(14) . . . . ?
C24 P2 C25 C28 -169.90(12) . . . . ?
C24 P2 C29 C30 76.46(13) . . . . ?
C24 P2 C29 C31 -161.56(12) . . . . ?
C24 P2 C29 C32 -42.47(15) . . . . ?
C25 P2 O4 C34 -169.74(14) . . . . ?
C25 P2 C24 Sb2 -104.23(9) . . . . ?
C25 P2 C29 C30 -47.13(14) . . . . ?
C25 P2 C29 C31 74.86(15) . . . . ?
C25 P2 C29 C32 -166.05(13) . . . . ?
C29 P2 O4 C34 -46.89(16) . . . . ?
C29 P2 C24 Sb2 126.93(9) . . . . ?
C29 P2 C25 C26 -162.58(11) . . . . ?
C29 P2 C25 C27 78.66(14) . . . . ?
C29 P2 C25 C28 -44.32(16) . . . . ?
C33 C34 C35 Cl5 -179.87(12) . . . . ?
C33 C34 C35 C36 -0.6(2) . . . . ?
C34 C33 C38 Cl8 179.39(12) . . . . ?
C34 C33 C38 C37 0.5(2) . . . . ?
C34 C35 C36 Cl6 -179.05(12) . . . . ?
C34 C35 C36 C37 0.2(2) . . . . ?
C35 C36 C37 Cl7 -179.06(12) . . . . ?
C35 C36 C37 C38 0.5(2) . . . . ?
C36 C37 C38 Cl8 -179.73(12) . . . . ?
C36 C37 C38 C33 -0.9(2) . . . . ?
C38 C33 C34 O4 -173.89(14) . . . . ?
C38 C33 C34 C35 0.2(2) . . . . ?

loop_
_twin_individual_id
_twin_individual_mass_fraction_refined
_oxdiff_twin_reflns_isolated
_oxdiff_twin_reflns_overlapped
_twin_individual_twin_lattice_type
_twin_individual_twin_matrix_11
_twin_individual_twin_matrix_12
_twin_individual_twin_matrix_13
_twin_individual_twin_matrix_21
_twin_individual_twin_matrix_22
_twin_individual_twin_matrix_23
_twin_individual_twin_matrix_31
_twin_individual_twin_matrix_32
_twin_individual_twin_matrix_33
1 0.6013(4) 59645 35766 ref 1.0000 0.0000 0.0000 0.0000 1.0000 0.0000 0.0000 0.0000 1.0000
2 0.3987(4) 0 35766 nmt -0.5018 -0.0010 -0.4987 0.0230 -0.9995 -0.0237 -1.5004 0.0029 0.5014

loop_
_exptl_oxdiff_crystal_face_indexfrac_h
_exptl_oxdiff_crystal_face_indexfrac_k
_exptl_oxdiff_crystal_face_indexfrac_l
_exptl_oxdiff_crystal_face_x
_exptl_oxdiff_crystal_face_y
_exptl_oxdiff_crystal_face_z
0.9955 -0.0046 0.9940 0.0674 0.0083 0.0051
-0.9955 0.0046 -0.9940 -0.0674 -0.0083 -0.0051
4.9895 3.9752 -3.9957 0.0831 0.0075 0.4219
-4.9895 -3.9752 3.9957 -0.0831 -0.0075 -0.4219
2.0052 4.9797 1.0008 0.0392 -0.1931 0.1450
-2.0052 -4.9797 -1.0008 -0.0392 0.1931 -0.1450
-1.9888 1.0008 4.9934 0.0019 -0.1759 -0.2366
1.9888 -1.0008 -4.9934 -0.0019 0.1759 0.2366
